data_4345688
loop_
_publ_author_name
'W\"achtler, Erik'
'Wahlicht, Sven'
'Priv\'er, Steven H.'
'Bennett, Martin A.'
'Gerke, Birgit'
'P\"ottgen, Rainer'
'Brendler, Erica'
'Gericke, Robert'
'Wagler, J\"org'
'Bhargava, Suresh K.'

_publ_section_title
;
 Tin(IV) Compounds with 2-C6F4PPh2 Substituents and Their Reactivity
 toward Palladium(0): Formation of Tin--Palladium Complexes via Oxidative
 Addition
;
_journal_name_full 'Inorganic Chemistry'
_journal_paper_doi 10.1021/acs.inorgchem.7b00410
_journal_year 2017
_chemical_formula_moiety 'C54 H30 Cl F12 P3 Sn, 2(C6 H6) '
_chemical_formula_sum 'C66 H42 Cl F12 P3 Sn'
_chemical_formula_weight 1310.04
_space_group_crystal_system triclinic
_space_group_IT_number 2
_space_group_name_Hall '-P 1'
_space_group_name_H-M_alt 'P -1'
_symmetry_space_group_name_Hall '-P 1'
_symmetry_space_group_name_H-M 'P -1'
_atom_sites_solution_hydrogens geom
_audit_creation_method SHELXL-2014/7
_cell_angle_alpha 71.6470(10)
_cell_angle_beta 71.8680(10)
_cell_angle_gamma 65.1150(10)
_cell_formula_units_Z 2
_cell_length_a 13.1628(5)
_cell_length_b 13.5969(5)
_cell_length_c 19.3106(8)
_cell_measurement_reflns_used 3692
_cell_measurement_temperature 200(2)
_cell_measurement_theta_max 33.59
_cell_measurement_theta_min 3.05
_cell_volume 2910.9(2)
_computing_cell_refinement 'Bruker SAINT'
_computing_data_collection 'Bruker APEX2'
_computing_data_reduction 'Bruker SAINT'
_computing_molecular_graphics 'ORTEP32 (Farugia)'
_computing_publication_material 'Ciftab (Sheldrick)'
_computing_structure_refinement 'SHELXS-2014/7 (Sheldrick, 2014)'
_computing_structure_solution 'SHELXL-2014/7 (Sheldrick, 2014)'
_diffrn_ambient_temperature 200(2)
_diffrn_measured_fraction_theta_full 0.999
_diffrn_measured_fraction_theta_max 0.998
_diffrn_measurement_device_type 'Bruker APEX-II CCD'
_diffrn_measurement_method 'phi and omega scans'
_diffrn_radiation_type MoK\a
_diffrn_radiation_wavelength 0.71073
_diffrn_reflns_av_R_equivalents 0.0250
_diffrn_reflns_av_unetI/netI 0.0171
_diffrn_reflns_Laue_measured_fraction_full 0.999
_diffrn_reflns_Laue_measured_fraction_max 0.998
_diffrn_reflns_limit_h_max 21
_diffrn_reflns_limit_h_min -21
_diffrn_reflns_limit_k_max 21
_diffrn_reflns_limit_k_min -21
_diffrn_reflns_limit_l_max 31
_diffrn_reflns_limit_l_min -31
_diffrn_reflns_number 160802
_diffrn_reflns_point_group_measured_fraction_full 0.999
_diffrn_reflns_point_group_measured_fraction_max 0.998
_diffrn_reflns_theta_full 25.242
_diffrn_reflns_theta_max 34.999
_diffrn_reflns_theta_min 1.690
_exptl_absorpt_coefficient_mu 0.647
_exptl_absorpt_correction_T_max 0.7469
_exptl_absorpt_correction_T_min 0.7147
_exptl_absorpt_correction_type multi-scan
_exptl_absorpt_process_details SADABS
_exptl_crystal_colour colorless
_exptl_crystal_density_diffrn 1.495
_exptl_crystal_description prism
_exptl_crystal_F_000 1316
_exptl_crystal_size_max 0.350
_exptl_crystal_size_mid 0.300
_exptl_crystal_size_min 0.220
_refine_diff_density_max 0.751
_refine_diff_density_min -0.493
_refine_diff_density_rms 0.059
_refine_ls_extinction_method none
_refine_ls_goodness_of_fit_ref 1.070
_refine_ls_hydrogen_treatment constr
_refine_ls_matrix_type full
_refine_ls_number_parameters 696
_refine_ls_number_reflns 25547
_refine_ls_number_restraints 2
_refine_ls_restrained_S_all 1.070
_refine_ls_R_factor_all 0.0372
_refine_ls_R_factor_gt 0.0282
_refine_ls_shift/su_max 0.006
_refine_ls_shift/su_mean 0.000
_refine_ls_structure_factor_coef Fsqd
_refine_ls_weighting_details 'w=1/[\s^2^(Fo^2^)+(0.0386P)^2^+0.7051P] where P=(Fo^2^+2Fc^2^)/3'
_refine_ls_weighting_scheme calc
_refine_ls_wR_factor_gt 0.0747
_refine_ls_wR_factor_ref 0.0791
_reflns_Friedel_coverage 0.000
_reflns_number_gt 22024
_reflns_number_total 25547
_reflns_threshold_expression 'I > 2\s(I)'
_cod_data_source_file ic7b00410_si_003.cif
_cod_data_source_block 3
_cod_database_code 4345688
_shelx_shelxl_version_number 2014/7
_shelx_space_group_comment
;
The symmetry employed for this shelxl refinement is uniquely defined
by the following loop, which should always be used as a source of
symmetry information in preference to the above space-group names.
They are only intended as comments.
;
_shelx_estimated_absorpt_t_min 0.805
_shelx_estimated_absorpt_t_max 0.871

loop_
_space_group_symop_operation_xyz
'x, y, z'
'-x, -y, -z'

loop_
_atom_site_label
_atom_site_type_symbol
_atom_site_fract_x
_atom_site_fract_y
_atom_site_fract_z
_atom_site_U_iso_or_equiv
_atom_site_adp_type
_atom_site_occupancy
_atom_site_site_symmetry_order
_atom_site_calc_flag
_atom_site_refinement_flags_posn
_atom_site_refinement_flags_adp
_atom_site_refinement_flags_occupancy
_atom_site_disorder_assembly
_atom_site_disorder_group
Sn1 Sn 0.82707(2) 0.43029(2) 0.25669(2) 0.02352(2) Uani 1 1 d . . . . .
Cl1 Cl 0.99093(3) 0.47963(3) 0.21904(2) 0.04118(7) Uani 1 1 d . . . . .
P1 P 0.81260(3) 0.51805(2) 0.40988(2) 0.02778(5) Uani 1 1 d D . . . .
P2 P 1.05532(2) 0.19067(2) 0.23570(2) 0.02657(5) Uani 1 1 d . . . . .
P3 P 0.61098(3) 0.36733(3) 0.26369(2) 0.02841(5) Uani 1 1 d . . . . .
F1 F 0.60853(8) 0.73989(7) 0.43473(5) 0.0460(2) Uani 1 1 d . . . . .
F2 F 0.46095(9) 0.87217(7) 0.34681(6) 0.0587(3) Uani 1 1 d . . . . .
F3 F 0.46950(9) 0.81727(8) 0.22103(6) 0.0568(3) Uani 1 1 d . . . . .
F4 F 0.62681(8) 0.62624(7) 0.18509(5) 0.0461(2) Uani 1 1 d . . . . .
F5 F 1.05228(7) -0.01019(6) 0.37159(4) 0.03707(16) Uani 1 1 d . . . . .
F6 F 0.89326(8) -0.01462(7) 0.49699(4) 0.04194(18) Uani 1 1 d . . . . .
F7 F 0.71031(8) 0.17147(8) 0.52219(4) 0.04320(19) Uani 1 1 d . . . . .
F8 F 0.68365(6) 0.36109(6) 0.41836(4) 0.03305(14) Uani 1 1 d . . . . .
F9 F 0.62252(9) 0.27935(9) 0.12809(6) 0.0514(2) Uani 1 1 d . . . . .
F10 F 0.76945(11) 0.28793(10) -0.00433(6) 0.0639(3) Uani 1 1 d . . . . .
F11 F 0.93452(11) 0.37163(10) -0.02981(5) 0.0631(3) Uani 1 1 d . . . . .
F12 F 0.96161(8) 0.43677(9) 0.07816(5) 0.0505(2) Uani 1 1 d . . . . .
C1 C 0.70240(9) 0.57907(8) 0.29220(6) 0.02596(18) Uani 1 1 d . . . . .
C2 C 0.69936(9) 0.60787(9) 0.35696(6) 0.02733(19) Uani 1 1 d . . . . .
C3 C 0.61647(11) 0.70746(10) 0.37352(7) 0.0341(2) Uani 1 1 d . . . . .
C4 C 0.53913(12) 0.77765(10) 0.32878(8) 0.0397(3) Uani 1 1 d . . . . .
C5 C 0.54377(11) 0.74971(10) 0.26496(8) 0.0383(3) Uani 1 1 d . . . . .
C6 C 0.62483(11) 0.65067(10) 0.24789(7) 0.0324(2) Uani 1 1 d . . . . .
C7A C 0.8563(9) 0.6255(6) 0.4175(6) 0.0359(4) Uani 0.445(4) 1 d DG . P A 1
C8A C 0.8439(7) 0.6449(6) 0.4867(5) 0.0546(8) Uani 0.445(4) 1 d G . P A 1
H8A H 0.8085 0.6055 0.5306 0.065 Uiso 0.445(4) 1 calc R U P A 1
C9A C 0.8834(7) 0.7220(4) 0.4917(4) 0.0587(12) Uani 0.445(4) 1 d G . P A 1
H9A H 0.8750 0.7353 0.5390 0.070 Uiso 0.445(4) 1 calc R U P A 1
C10A C 0.9353(7) 0.7797(4) 0.4274(5) 0.0592(14) Uani 0.445(4) 1 d G . P A 1
H10A H 0.9624 0.8324 0.4308 0.071 Uiso 0.445(4) 1 calc R U P A 1
C11A C 0.9477(8) 0.7603(6) 0.3582(4) 0.0544(11) Uani 0.445(4) 1 d G . P A 1
H11A H 0.9832 0.7998 0.3143 0.065 Uiso 0.445(4) 1 calc R U P A 1
C12A C 0.9082(8) 0.6832(6) 0.3533(5) 0.0393(8) Uani 0.445(4) 1 d G . P A 1
H12A H 0.9167 0.6699 0.3060 0.047 Uiso 0.445(4) 1 calc R U P A 1
C13A C 0.73798(18) 0.47062(19) 0.50385(7) 0.0321(2) Uani 0.445(4) 1 d DG . P A 1
C14A C 0.81161(16) 0.3835(3) 0.54632(14) 0.0500(13) Uani 0.445(4) 1 d G . P A 1
H14A H 0.8914 0.3562 0.5259 0.060 Uiso 0.445(4) 1 calc R U P A 1
C15A C 0.7685(2) 0.3363(3) 0.61862(14) 0.0604(16) Uani 0.445(4) 1 d G . P A 1
H15A H 0.8188 0.2768 0.6476 0.072 Uiso 0.445(4) 1 calc R U P A 1
C16A C 0.6517(2) 0.3763(2) 0.64845(8) 0.0468(4) Uani 0.445(4) 1 d G . P A 1
H16A H 0.6223 0.3440 0.6979 0.056 Uiso 0.445(4) 1 calc R U P A 1
C17A C 0.57811(17) 0.4634(2) 0.60598(12) 0.0289(3) Uani 0.445(4) 1 d G . P A 1
H17A H 0.4983 0.4907 0.6264 0.035 Uiso 0.445(4) 1 calc R U P A 1
C18A C 0.62123(18) 0.5106(2) 0.53368(11) 0.0240(3) Uani 0.445(4) 1 d G . P A 1
H18A H 0.5709 0.5701 0.5047 0.029 Uiso 0.445(4) 1 calc R U P A 1
C7B C 0.8644(7) 0.6209(5) 0.4158(5) 0.0359(4) Uani 0.555(4) 1 d DG . P A 2
C8B C 0.8379(6) 0.6662(5) 0.4772(4) 0.0546(8) Uani 0.555(4) 1 d G . P A 2
H8B H 0.7969 0.6376 0.5237 0.065 Uiso 0.555(4) 1 calc R U P A 2
C9B C 0.8714(5) 0.7535(3) 0.4708(3) 0.0587(12) Uani 0.555(4) 1 d G . P A 2
H9B H 0.8533 0.7845 0.5128 0.070 Uiso 0.555(4) 1 calc R U P A 2
C10B C 0.9314(6) 0.7955(3) 0.4029(3) 0.0592(14) Uani 0.555(4) 1 d G . P A 2
H10B H 0.9543 0.8551 0.3985 0.071 Uiso 0.555(4) 1 calc R U P A 2
C11B C 0.9579(6) 0.7502(5) 0.3415(3) 0.0544(11) Uani 0.555(4) 1 d G . P A 2
H11B H 0.9989 0.7789 0.2950 0.065 Uiso 0.555(4) 1 calc R U P A 2
C12B C 0.9244(6) 0.6629(5) 0.3479(4) 0.0393(8) Uani 0.555(4) 1 d G . P A 2
H12B H 0.9425 0.6319 0.3059 0.047 Uiso 0.555(4) 1 calc R U P A 2
C13B C 0.73768(10) 0.48044(6) 0.50589(4) 0.0321(2) Uani 0.555(4) 1 d DG . P A 2
C14B C 0.80669(10) 0.42036(9) 0.55801(4) 0.0492(10) Uani 0.555(4) 1 d G . P A 2
H14B H 0.8859 0.4096 0.5444 0.059 Uiso 0.555(4) 1 calc R U P A 2
C15B C 0.75983(11) 0.37596(9) 0.63009(4) 0.0559(11) Uani 0.555(4) 1 d G . P A 2
H15B H 0.8070 0.3349 0.6657 0.067 Uiso 0.555(4) 1 calc R U P A 2
C16B C 0.64397(10) 0.39164(8) 0.65005(4) 0.0468(4) Uani 0.555(4) 1 d G . P A 2
H16B H 0.6119 0.3613 0.6993 0.056 Uiso 0.555(4) 1 calc R U P A 2
C17B C 0.57496(9) 0.45173(7) 0.59793(4) 0.0289(3) Uani 0.555(4) 1 d G . P A 2
H17B H 0.4958 0.4625 0.6116 0.035 Uiso 0.555(4) 1 calc R U P A 2
C18B C 0.62181(9) 0.49613(5) 0.52585(4) 0.0240(3) Uani 0.555(4) 1 d G . P A 2
H18B H 0.5746 0.5372 0.4902 0.029 Uiso 0.555(4) 1 calc R U P A 2
C19 C 0.85776(5) 0.27759(3) 0.33896(2) 0.02259(16) Uani 1 1 d G . . . .
C20 C 0.95332(4) 0.18091(3) 0.32557(2) 0.02348(16) Uani 1 1 d G . . . .
C21 C 0.96260(4) 0.08425(3) 0.38010(2) 0.02706(18) Uani 1 1 d G . . . .
C22 C 0.88172(6) 0.08038(4) 0.44600(2) 0.0296(2) Uani 1 1 d G . . . .
C23 C 0.78859(5) 0.17472(4) 0.45906(3) 0.0294(2) Uani 1 1 d G . . . .
C24 C 0.77811(4) 0.27170(4) 0.40497(2) 0.02550(18) Uani 1 1 d G . . . .
C25 C 1.08116(6) 0.06436(5) 0.20697(3) 0.0317(2) Uani 1 1 d G . . . .
C26 C 1.17732(6) -0.03251(6) 0.21316(4) 0.0455(3) Uani 1 1 d G . . . .
H26 H 1.2353 -0.0372 0.2348 0.055 Uiso 1 1 calc R U . . .
C27 C 1.18861(17) -0.12219(14) 0.18767(10) 0.0550(4) Uani 1 1 d . . . . .
H27 H 1.2547 -0.1877 0.1916 0.066 Uiso 1 1 calc R U . . .
C28 C 1.10493(18) -0.11689(15) 0.15683(10) 0.0549(4) Uani 1 1 d . . . . .
H28 H 1.1132 -0.1788 0.1399 0.066 Uiso 1 1 calc R U . . .
C29 C 1.00887(16) -0.02178(16) 0.15045(10) 0.0532(4) Uani 1 1 d . . . . .
H29 H 0.9505 -0.0185 0.1298 0.064 Uiso 1 1 calc R U . . .
C30 C 0.99798(12) 0.06904(13) 0.17444(9) 0.0414(3) Uani 1 1 d . . . . .
H30 H 0.9330 0.1352 0.1686 0.050 Uiso 1 1 calc R U . . .
C31 C 1.18815(9) 0.16219(9) 0.26213(7) 0.0289(2) Uani 1 1 d . . . . .
C32 C 1.28345(13) 0.16158(16) 0.20453(9) 0.0511(4) Uani 1 1 d . . . . .
H32 H 1.2774 0.1737 0.1545 0.061 Uiso 1 1 calc R U . . .
C33 C 1.38724(13) 0.14343(18) 0.21955(11) 0.0589(5) Uani 1 1 d . . . . .
H33 H 1.4517 0.1427 0.1798 0.071 Uiso 1 1 calc R U . . .
C34 C 1.39747(12) 0.12667(13) 0.29091(11) 0.0472(3) Uani 1 1 d . . . . .
H34 H 1.4686 0.1147 0.3007 0.057 Uiso 1 1 calc R U . . .
C35 C 1.30457(13) 0.12715(14) 0.34847(10) 0.0462(3) Uani 1 1 d . . . . .
H35 H 1.3117 0.1149 0.3982 0.055 Uiso 1 1 calc R U . . .
C36 C 1.19994(11) 0.14547(12) 0.33424(8) 0.0381(3) Uani 1 1 d . . . . .
H36 H 1.1359 0.1465 0.3744 0.046 Uiso 1 1 calc R U . . .
C37 C 0.80367(9) 0.39398(9) 0.16283(6) 0.02704(19) Uani 1 1 d . . . . .
C38 C 0.71460(10) 0.35450(10) 0.17524(6) 0.02882(19) Uani 1 1 d . . . . .
C39 C 0.70529(12) 0.31874(11) 0.11833(8) 0.0371(3) Uani 1 1 d . . . . .
C40 C 0.78002(14) 0.32276(12) 0.04995(8) 0.0434(3) Uani 1 1 d . . . . .
C41 C 0.86462(13) 0.36379(12) 0.03729(7) 0.0422(3) Uani 1 1 d . . . . .
C42 C 0.87689(11) 0.39811(11) 0.09370(7) 0.0346(2) Uani 1 1 d . . . . .
C43 C 0.47309(11) 0.42757(11) 0.23473(8) 0.0355(2) Uani 1 1 d . . . . .
C44 C 0.38299(13) 0.39120(14) 0.27404(11) 0.0509(4) Uani 1 1 d . . . . .
H44 H 0.3935 0.3297 0.3152 0.061 Uiso 1 1 calc R U . . .
C45 C 0.27689(15) 0.44483(18) 0.25321(15) 0.0687(6) Uani 1 1 d . . . . .
H45 H 0.2159 0.4187 0.2798 0.082 Uiso 1 1 calc R U . . .
C46 C 0.25993(15) 0.53492(17) 0.19472(14) 0.0650(5) Uani 1 1 d . . . . .
H46 H 0.1874 0.5713 0.1811 0.078 Uiso 1 1 calc R U . . .
C47 C 0.34866(15) 0.57264(15) 0.15571(11) 0.0541(4) Uani 1 1 d . . . . .
H47 H 0.3369 0.6353 0.1153 0.065 Uiso 1 1 calc R U . . .
C48 C 0.45535(13) 0.51924(13) 0.17530(9) 0.0428(3) Uani 1 1 d . . . . .
H48 H 0.5162 0.5453 0.1481 0.051 Uiso 1 1 calc R U . . .
C49 C 0.62280(10) 0.22614(10) 0.31497(7) 0.0300(2) Uani 1 1 d . . . . .
C50 C 0.56303(12) 0.21362(12) 0.38923(8) 0.0374(3) Uani 1 1 d . . . . .
H50 H 0.5143 0.2775 0.4092 0.045 Uiso 1 1 calc R U . . .
C51 C 0.57426(14) 0.10885(13) 0.43396(9) 0.0440(3) Uani 1 1 d . . . . .
H51 H 0.5321 0.1012 0.4840 0.053 Uiso 1 1 calc R U . . .
C52 C 0.64683(14) 0.01553(13) 0.40570(9) 0.0464(3) Uani 1 1 d . . . . .
H52 H 0.6552 -0.0563 0.4364 0.056 Uiso 1 1 calc R U . . .
C53 C 0.70723(13) 0.02692(12) 0.33270(9) 0.0455(3) Uani 1 1 d . . . . .
H53 H 0.7575 -0.0373 0.3135 0.055 Uiso 1 1 calc R U . . .
C54 C 0.69495(11) 0.13139(11) 0.28730(8) 0.0370(2) Uani 1 1 d . . . . .
H54 H 0.7361 0.1383 0.2370 0.044 Uiso 1 1 calc R U . . .
C55 C 0.70050(18) 0.94234(18) 0.17044(12) 0.0629(5) Uani 1 1 d . . . . .
H55 H 0.6400 0.9655 0.2110 0.075 Uiso 1 1 calc R U . . .
C56 C 0.7057(2) 1.01341(18) 0.10179(13) 0.0723(6) Uani 1 1 d . . . . .
H56 H 0.6494 1.0859 0.0948 0.087 Uiso 1 1 calc R U . . .
C57 C 0.7931(2) 0.9789(2) 0.04328(13) 0.0795(7) Uani 1 1 d . . . . .
H57 H 0.7965 1.0272 -0.0045 0.095 Uiso 1 1 calc R U . . .
C58 C 0.8747(2) 0.8755(2) 0.05386(12) 0.0713(6) Uani 1 1 d . . . . .
H58 H 0.9355 0.8522 0.0135 0.086 Uiso 1 1 calc R U . . .
C59 C 0.86950(17) 0.80472(16) 0.12252(11) 0.0575(4) Uani 1 1 d . . . . .
H59 H 0.9265 0.7327 0.1297 0.069 Uiso 1 1 calc R U . . .
C60 C 0.78206(16) 0.83829(16) 0.18057(10) 0.0529(4) Uani 1 1 d . . . . .
H60 H 0.7779 0.7893 0.2281 0.063 Uiso 1 1 calc R U . . .
C61A C 0.5064(4) 0.7474(6) 1.0044(4) 0.0980(14) Uani 0.423(9) 1 d G . P B 1
H61A H 0.4260 0.7709 1.0094 0.118 Uiso 0.423(9) 1 calc R U P B 1
C62A C 0.5798(7) 0.6605(5) 0.9690(3) 0.0980(14) Uani 0.423(9) 1 d G . P B 1
H62A H 0.5495 0.6246 0.9499 0.118 Uiso 0.423(9) 1 calc R U P B 1
C63A C 0.6974(7) 0.6262(4) 0.9617(3) 0.0980(14) Uani 0.423(9) 1 d G . P B 1
H63A H 0.7475 0.5668 0.9376 0.118 Uiso 0.423(9) 1 calc R U P B 1
C64A C 0.7416(3) 0.6788(6) 0.9897(3) 0.0980(14) Uani 0.423(9) 1 d G . P B 1
H64A H 0.8220 0.6553 0.9847 0.118 Uiso 0.423(9) 1 calc R U P B 1
C65A C 0.6682(6) 0.7657(5) 1.0250(4) 0.0980(14) Uani 0.423(9) 1 d G . P B 1
H65A H 0.6984 0.8016 1.0442 0.118 Uiso 0.423(9) 1 calc R U P B 1
C66A C 0.5506(5) 0.8000(4) 1.0323(3) 0.0980(14) Uani 0.423(9) 1 d G . P B 1
H66A H 0.5004 0.8594 1.0565 0.118 Uiso 0.423(9) 1 calc R U P B 1
C61B C 0.6365(5) 0.6386(3) 0.9622(2) 0.0813(9) Uani 0.577(9) 1 d G . P B 2
H61B H 0.6363 0.5854 0.9400 0.098 Uiso 0.577(9) 1 calc R U P B 2
C62B C 0.5336(3) 0.7149(4) 0.9910(2) 0.0813(9) Uani 0.577(9) 1 d G . P B 2
H62B H 0.4631 0.7138 0.9886 0.098 Uiso 0.577(9) 1 calc R U P B 2
C63B C 0.5338(2) 0.7927(3) 1.0233(2) 0.0813(9) Uani 0.577(9) 1 d G . P B 2
H63B H 0.4635 0.8448 1.0431 0.098 Uiso 0.577(9) 1 calc R U P B 2
C64B C 0.6370(3) 0.7943(3) 1.0269(2) 0.0813(9) Uani 0.577(9) 1 d G . P B 2
H64B H 0.6372 0.8475 1.0490 0.098 Uiso 0.577(9) 1 calc R U P B 2
C65B C 0.7399(2) 0.7180(4) 0.9980(2) 0.0813(9) Uani 0.577(9) 1 d G . P B 2
H65B H 0.8104 0.7191 1.0004 0.098 Uiso 0.577(9) 1 calc R U P B 2
C66B C 0.7396(3) 0.6402(3) 0.9657(2) 0.0813(9) Uani 0.577(9) 1 d G . P B 2
H66B H 0.8099 0.5881 0.9460 0.098 Uiso 0.577(9) 1 calc R U P B 2

loop_
_atom_site_aniso_label
_atom_site_aniso_U_11
_atom_site_aniso_U_22
_atom_site_aniso_U_33
_atom_site_aniso_U_23
_atom_site_aniso_U_13
_atom_site_aniso_U_12
Sn1 0.02241(3) 0.02112(3) 0.02421(3) -0.00295(2) -0.00348(2) -0.00745(2)
Cl1 0.03266(14) 0.04382(16) 0.04862(17) -0.01137(13) 0.00137(12) -0.02099(13)
P1 0.02486(12) 0.02695(12) 0.02995(13) -0.00702(10) -0.00207(10) -0.00968(10)
P2 0.02334(11) 0.02421(11) 0.02561(11) -0.00323(9) -0.00475(9) -0.00411(9)
P3 0.02498(12) 0.03061(13) 0.03166(13) -0.00797(10) -0.00561(10) -0.01107(10)
F1 0.0512(5) 0.0354(4) 0.0453(4) -0.0212(3) -0.0008(4) -0.0072(4)
F2 0.0513(5) 0.0276(4) 0.0667(6) -0.0119(4) 0.0007(5) 0.0064(4)
F3 0.0467(5) 0.0381(4) 0.0644(6) 0.0039(4) -0.0260(5) 0.0041(4)
F4 0.0562(5) 0.0377(4) 0.0428(4) -0.0037(3) -0.0261(4) -0.0077(4)
F5 0.0392(4) 0.0216(3) 0.0404(4) -0.0028(3) -0.0106(3) -0.0026(3)
F6 0.0562(5) 0.0317(4) 0.0344(4) 0.0084(3) -0.0131(4) -0.0209(4)
F7 0.0441(4) 0.0507(5) 0.0276(3) -0.0033(3) 0.0050(3) -0.0227(4)
F8 0.0273(3) 0.0312(3) 0.0335(3) -0.0110(3) 0.0014(3) -0.0064(3)
F9 0.0541(5) 0.0610(6) 0.0567(5) -0.0224(5) -0.0210(4) -0.0234(5)
F10 0.0835(8) 0.0727(7) 0.0414(5) -0.0264(5) -0.0235(5) -0.0159(6)
F11 0.0745(7) 0.0702(7) 0.0271(4) -0.0158(4) 0.0080(4) -0.0187(6)
F12 0.0478(5) 0.0664(6) 0.0354(4) -0.0088(4) 0.0088(4) -0.0323(5)
C1 0.0245(4) 0.0203(4) 0.0291(4) -0.0025(3) -0.0045(3) -0.0072(3)
C2 0.0252(4) 0.0225(4) 0.0304(5) -0.0062(4) -0.0012(4) -0.0078(3)
C3 0.0337(6) 0.0252(5) 0.0370(6) -0.0092(4) 0.0013(4) -0.0086(4)
C4 0.0324(6) 0.0217(5) 0.0485(7) -0.0045(5) 0.0008(5) -0.0030(4)
C5 0.0316(6) 0.0258(5) 0.0451(7) 0.0028(5) -0.0103(5) -0.0044(4)
C6 0.0310(5) 0.0247(5) 0.0371(6) -0.0007(4) -0.0097(4) -0.0081(4)
C7A 0.0261(10) 0.0345(7) 0.0498(8) -0.0156(6) -0.0054(7) -0.0104(7)
C8A 0.0425(10) 0.069(2) 0.0666(19) -0.0422(17) 0.0041(11) -0.0249(16)
C9A 0.0433(16) 0.055(3) 0.090(3) -0.044(2) -0.0149(19) -0.008(2)
C10A 0.0433(10) 0.0382(14) 0.107(5) -0.019(2) -0.032(2) -0.0107(12)
C11A 0.0459(14) 0.0385(12) 0.084(3) -0.0034(15) -0.0212(18) -0.0214(12)
C12A 0.033(2) 0.027(2) 0.0552(13) -0.0040(12) -0.0109(13) -0.0106(18)
C13A 0.0253(5) 0.0381(6) 0.0301(5) -0.0044(4) -0.0044(4) -0.0117(5)
C14A 0.0263(15) 0.064(3) 0.0425(18) 0.0086(18) -0.0090(13) -0.0123(15)
C15A 0.0322(18) 0.081(4) 0.045(2) 0.018(2) -0.0143(15) -0.0157(18)
C16A 0.0366(7) 0.0611(11) 0.0329(6) 0.0025(6) -0.0047(5) -0.0191(7)
C17A 0.0294(5) 0.0360(7) 0.0283(6) -0.0160(5) -0.0010(5) -0.0152(5)
C18A 0.0265(5) 0.0245(6) 0.0265(5) -0.0148(5) -0.0031(4) -0.0092(4)
C7B 0.0261(10) 0.0345(7) 0.0498(8) -0.0156(6) -0.0054(7) -0.0104(7)
C8B 0.0425(10) 0.069(2) 0.0666(19) -0.0422(17) 0.0041(11) -0.0249(16)
C9B 0.0433(16) 0.055(3) 0.090(3) -0.044(2) -0.0149(19) -0.008(2)
C10B 0.0433(10) 0.0382(14) 0.107(5) -0.019(2) -0.032(2) -0.0107(12)
C11B 0.0459(14) 0.0385(12) 0.084(3) -0.0034(15) -0.0212(18) -0.0214(12)
C12B 0.033(2) 0.027(2) 0.0552(13) -0.0040(12) -0.0109(13) -0.0106(18)
C13B 0.0253(5) 0.0381(6) 0.0301(5) -0.0044(4) -0.0044(4) -0.0117(5)
C14B 0.0278(12) 0.069(2) 0.0374(13) 0.0060(14) -0.0091(10) -0.0156(13)
C15B 0.0356(15) 0.075(3) 0.0378(14) 0.0104(15) -0.0117(11) -0.0154(15)
C16B 0.0366(7) 0.0611(11) 0.0329(6) 0.0025(6) -0.0047(5) -0.0191(7)
C17B 0.0294(5) 0.0360(7) 0.0283(6) -0.0160(5) -0.0010(5) -0.0152(5)
C18B 0.0265(5) 0.0245(6) 0.0265(5) -0.0148(5) -0.0031(4) -0.0092(4)
C19 0.0220(4) 0.0216(4) 0.0233(4) -0.0040(3) -0.0041(3) -0.0080(3)
C20 0.0228(4) 0.0213(4) 0.0249(4) -0.0038(3) -0.0059(3) -0.0067(3)
C21 0.0295(5) 0.0207(4) 0.0293(5) -0.0022(3) -0.0094(4) -0.0073(4)
C22 0.0370(6) 0.0267(5) 0.0268(4) 0.0018(4) -0.0102(4) -0.0158(4)
C23 0.0318(5) 0.0343(5) 0.0230(4) -0.0028(4) -0.0027(4) -0.0171(4)
C24 0.0241(4) 0.0263(4) 0.0253(4) -0.0064(3) -0.0029(3) -0.0093(4)
C25 0.0315(5) 0.0307(5) 0.0283(5) -0.0084(4) -0.0047(4) -0.0064(4)
C26 0.0453(7) 0.0357(6) 0.0500(8) -0.0175(6) -0.0178(6) 0.0023(6)
C27 0.0621(10) 0.0377(7) 0.0576(9) -0.0219(7) -0.0153(8) -0.0003(7)
C28 0.0737(12) 0.0457(8) 0.0492(8) -0.0213(7) -0.0029(8) -0.0238(8)
C29 0.0554(9) 0.0600(10) 0.0578(9) -0.0228(8) -0.0100(8) -0.0272(8)
C30 0.0354(6) 0.0430(7) 0.0465(7) -0.0145(6) -0.0082(5) -0.0115(5)
C31 0.0239(4) 0.0249(4) 0.0319(5) -0.0026(4) -0.0043(4) -0.0067(4)
C32 0.0319(6) 0.0736(11) 0.0370(7) -0.0021(7) -0.0008(5) -0.0200(7)
C33 0.0279(6) 0.0757(12) 0.0609(10) -0.0071(9) 0.0012(6) -0.0198(7)
C34 0.0284(6) 0.0406(7) 0.0736(10) -0.0110(7) -0.0155(6) -0.0107(5)
C35 0.0392(7) 0.0526(8) 0.0543(8) -0.0137(7) -0.0182(6) -0.0159(6)
C36 0.0308(6) 0.0471(7) 0.0385(6) -0.0113(5) -0.0060(5) -0.0152(5)
C37 0.0262(4) 0.0264(4) 0.0236(4) -0.0029(3) -0.0052(3) -0.0065(4)
C38 0.0291(5) 0.0289(5) 0.0281(5) -0.0059(4) -0.0090(4) -0.0080(4)
C39 0.0405(6) 0.0373(6) 0.0365(6) -0.0101(5) -0.0157(5) -0.0096(5)
C40 0.0541(8) 0.0410(7) 0.0307(6) -0.0127(5) -0.0174(6) -0.0032(6)
C41 0.0479(7) 0.0408(7) 0.0244(5) -0.0074(5) -0.0039(5) -0.0055(6)
C42 0.0342(6) 0.0348(6) 0.0263(5) -0.0037(4) -0.0019(4) -0.0094(5)
C43 0.0287(5) 0.0320(5) 0.0478(7) -0.0101(5) -0.0124(5) -0.0086(4)
C44 0.0328(6) 0.0410(7) 0.0763(11) 0.0003(7) -0.0184(7) -0.0149(6)
C45 0.0347(8) 0.0610(11) 0.1079(17) 0.0001(11) -0.0255(9) -0.0201(8)
C46 0.0384(8) 0.0573(10) 0.0980(15) -0.0067(10) -0.0344(9) -0.0087(7)
C47 0.0464(8) 0.0470(8) 0.0677(11) -0.0035(7) -0.0304(8) -0.0089(7)
C48 0.0374(7) 0.0435(7) 0.0485(7) -0.0040(6) -0.0175(6) -0.0136(6)
C49 0.0251(5) 0.0323(5) 0.0348(5) -0.0063(4) -0.0076(4) -0.0118(4)
C50 0.0382(6) 0.0391(6) 0.0373(6) -0.0095(5) -0.0024(5) -0.0188(5)
C51 0.0458(7) 0.0469(8) 0.0402(7) -0.0023(6) -0.0044(6) -0.0256(6)
C52 0.0453(8) 0.0383(7) 0.0519(8) 0.0026(6) -0.0137(6) -0.0176(6)
C53 0.0388(7) 0.0326(6) 0.0549(8) -0.0065(6) -0.0108(6) -0.0045(5)
C54 0.0290(5) 0.0344(6) 0.0411(6) -0.0078(5) -0.0060(5) -0.0063(4)
C55 0.0580(11) 0.0632(11) 0.0551(10) -0.0184(9) -0.0020(8) -0.0128(9)
C56 0.0726(14) 0.0489(10) 0.0720(13) -0.0053(9) -0.0150(11) -0.0051(9)
C57 0.0902(17) 0.0717(14) 0.0507(11) 0.0062(10) -0.0087(11) -0.0227(13)
C58 0.0751(14) 0.0719(13) 0.0493(10) -0.0190(9) 0.0049(9) -0.0181(11)
C59 0.0568(10) 0.0461(9) 0.0622(10) -0.0145(8) -0.0083(8) -0.0121(8)
C60 0.0530(9) 0.0543(9) 0.0479(8) -0.0034(7) -0.0091(7) -0.0224(8)
C61A 0.099(3) 0.097(2) 0.085(2) 0.0236(17) -0.0504(18) -0.0330(17)
C62A 0.099(3) 0.097(2) 0.085(2) 0.0236(17) -0.0504(18) -0.0330(17)
C63A 0.099(3) 0.097(2) 0.085(2) 0.0236(17) -0.0504(18) -0.0330(17)
C64A 0.099(3) 0.097(2) 0.085(2) 0.0236(17) -0.0504(18) -0.0330(17)
C65A 0.099(3) 0.097(2) 0.085(2) 0.0236(17) -0.0504(18) -0.0330(17)
C66A 0.099(3) 0.097(2) 0.085(2) 0.0236(17) -0.0504(18) -0.0330(17)
C61B 0.0859(16) 0.0902(15) 0.0681(13) -0.0036(11) -0.0270(10) -0.0335(11)
C62B 0.0859(16) 0.0902(15) 0.0681(13) -0.0036(11) -0.0270(10) -0.0335(11)
C63B 0.0859(16) 0.0902(15) 0.0681(13) -0.0036(11) -0.0270(10) -0.0335(11)
C64B 0.0859(16) 0.0902(15) 0.0681(13) -0.0036(11) -0.0270(10) -0.0335(11)
C65B 0.0859(16) 0.0902(15) 0.0681(13) -0.0036(11) -0.0270(10) -0.0335(11)
C66B 0.0859(16) 0.0902(15) 0.0681(13) -0.0036(11) -0.0270(10) -0.0335(11)

loop_
_atom_type_symbol
_atom_type_description
_atom_type_scat_dispersion_real
_atom_type_scat_dispersion_imag
_atom_type_scat_source
C C 0.0033 0.0016 'International Tables Vol C Tables 4.2.6.8 and 6.1.1.4'
H H 0.0000 0.0000 'International Tables Vol C Tables 4.2.6.8 and 6.1.1.4'
F F 0.0171 0.0103 'International Tables Vol C Tables 4.2.6.8 and 6.1.1.4'
P P 0.1023 0.0942 'International Tables Vol C Tables 4.2.6.8 and 6.1.1.4'
Cl Cl 0.1484 0.1585 'International Tables Vol C Tables 4.2.6.8 and 6.1.1.4'
Sn Sn -0.6537 1.4246 'International Tables Vol C Tables 4.2.6.8 and 6.1.1.4'

loop_
_geom_angle_atom_site_label_1
_geom_angle_atom_site_label_2
_geom_angle_atom_site_label_3
_geom_angle
C19 Sn1 C1 117.81(3)
C19 Sn1 C37 105.45(3)
C1 Sn1 C37 116.28(4)
C19 Sn1 Cl1 109.14(2)
C1 Sn1 Cl1 99.01(3)
C37 Sn1 Cl1 108.65(3)
C13A P1 C7A 105.7(4)
C13B P1 C7B 102.8(3)
C13A P1 C2 105.51(9)
C13B P1 C2 105.54(6)
C7A P1 C2 98.7(3)
C7B P1 C2 100.7(3)
C31 P2 C25 103.81(5)
C31 P2 C20 103.63(4)
C25 P2 C20 102.7
C49 P3 C38 106.37(5)
C49 P3 C43 105.24(6)
C38 P3 C43 102.78(6)
C6 C1 C2 118.97(10)
C6 C1 Sn1 118.14(9)
C2 C1 Sn1 122.85(8)
C3 C2 C1 117.83(11)
C3 C2 P1 123.89(9)
C1 C2 P1 118.05(8)
F1 C3 C4 116.72(11)
F1 C3 C2 120.92(12)
C4 C3 C2 122.36(12)
F2 C4 C5 120.14(13)
F2 C4 C3 120.40(14)
C5 C4 C3 119.46(11)
F3 C5 C4 119.99(12)
F3 C5 C6 120.95(14)
C4 C5 C6 119.05(12)
F4 C6 C1 120.32(11)
F4 C6 C5 117.35(11)
C1 C6 C5 122.32(12)
C8A C7A C12A 120.0
C8A C7A P1 120.9(6)
C12A C7A P1 119.0(6)
C9A C8A C7A 120.0
C9A C8A H8A 120.0
C7A C8A H8A 120.0
C8A C9A C10A 120.0
C8A C9A H9A 120.0
C10A C9A H9A 120.0
C11A C10A C9A 120.0
C11A C10A H10A 120.0
C9A C10A H10A 120.0
C10A C11A C12A 120.0
C10A C11A H11A 120.0
C12A C11A H11A 120.0
C11A C12A C7A 120.0
C11A C12A H12A 120.0
C7A C12A H12A 120.0
C14A C13A C18A 120.0
C14A C13A P1 112.62(12)
C18A C13A P1 127.36(12)
C13A C14A C15A 120.0
C13A C14A H14A 120.0
C15A C14A H14A 120.0
C16A C15A C14A 120.0
C16A C15A H15A 120.0
C14A C15A H15A 120.0
C17A C16A C15A 120.0
C17A C16A H16A 120.0
C15A C16A H16A 120.0
C16A C17A C18A 120.0
C16A C17A H17A 120.0
C18A C17A H17A 120.0
C17A C18A C13A 120.0
C17A C18A H18A 120.0
C13A C18A H18A 120.0
C8B C7B C12B 120.0
C8B C7B P1 126.3(5)
C12B C7B P1 113.2(5)
C7B C8B C9B 120.0
C7B C8B H8B 120.0
C9B C8B H8B 120.0
C10B C9B C8B 120.0
C10B C9B H9B 120.0
C8B C9B H9B 120.0
C11B C10B C9B 120.0
C11B C10B H10B 120.0
C9B C10B H10B 120.0
C10B C11B C12B 120.0
C10B C11B H11B 120.0
C12B C11B H11B 120.0
C11B C12B C7B 120.0
C11B C12B H12B 120.0
C7B C12B H12B 120.0
C14B C13B C18B 120.0
C14B C13B P1 115.8
C18B C13B P1 123.7
C13B C14B C15B 120.0
C13B C14B H14B 120.0
C15B C14B H14B 120.0
C14B C15B C16B 120.0
C14B C15B H15B 120.0
C16B C15B H15B 120.0
C17B C16B C15B 120.0
C17B C16B H16B 120.0
C15B C16B H16B 120.0
C18B C17B C16B 120.0
C18B C17B H17B 120.0
C16B C17B H17B 120.0
C17B C18B C13B 120.0
C17B C18B H18B 120.0
C13B C18B H18B 120.0
C24 C19 C20 118.9
C24 C19 Sn1 119.0
C20 C19 Sn1 121.9
C21 C20 C19 118.0
C21 C20 P2 124.3
C19 C20 P2 117.7
F5 C21 C22 116.8
F5 C21 C20 121.1
C22 C21 C20 122.1
F6 C22 C23 119.77(5)
F6 C22 C21 120.32(5)
C23 C22 C21 119.9
F7 C23 C22 120.21(5)
F7 C23 C24 121.21(5)
C22 C23 C24 118.6
F8 C24 C19 120.5
F8 C24 C23 116.9
C19 C24 C23 122.5
C30 C25 C26 118.58(7)
C30 C25 P2 115.95(7)
C26 C25 P2 125.4
C27 C26 C25 120.17(9)
C27 C26 H26 119.9
C25 C26 H26 119.9
C28 C27 C26 120.53(15)
C28 C27 H27 119.7
C26 C27 H27 119.7
C27 C28 C29 120.15(15)
C27 C28 H28 119.9
C29 C28 H28 119.9
C28 C29 C30 119.68(16)
C28 C29 H29 120.2
C30 C29 H29 120.2
C29 C30 C25 120.87(14)
C29 C30 H30 119.6
C25 C30 H30 119.6
C36 C31 C32 118.03(12)
C36 C31 P2 125.10(9)
C32 C31 P2 116.83(10)
C33 C32 C31 120.58(15)
C33 C32 H32 119.7
C31 C32 H32 119.7
C34 C33 C32 120.62(15)
C34 C33 H33 119.7
C32 C33 H33 119.7
C33 C34 C35 119.74(14)
C33 C34 H34 120.1
C35 C34 H34 120.1
C34 C35 C36 120.28(15)
C34 C35 H35 119.9
C36 C35 H35 119.9
C31 C36 C35 120.75(13)
C31 C36 H36 119.6
C35 C36 H36 119.6
C42 C37 C38 118.67(11)
C42 C37 Sn1 123.49(9)
C38 C37 Sn1 117.60(8)
C39 C38 C37 118.96(11)
C39 C38 P3 124.67(10)
C37 C38 P3 116.10(8)
F9 C39 C40 117.77(12)
F9 C39 C38 120.89(12)
C40 C39 C38 121.33(13)
F10 C40 C41 119.93(14)
F10 C40 C39 120.39(15)
C41 C40 C39 119.67(12)
F11 C41 C40 119.81(13)
F11 C41 C42 120.16(15)
C40 C41 C42 120.03(12)
F12 C42 C37 121.39(12)
F12 C42 C41 117.30(12)
C37 C42 C41 121.31(13)
C44 C43 C48 119.03(13)
C44 C43 P3 122.08(11)
C48 C43 P3 118.64(10)
C43 C44 C45 120.13(17)
C43 C44 H44 119.9
C45 C44 H44 119.9
C46 C45 C44 120.58(18)
C46 C45 H45 119.7
C44 C45 H45 119.7
C45 C46 C47 119.79(16)
C45 C46 H46 120.1
C47 C46 H46 120.1
C46 C47 C48 120.28(17)
C46 C47 H47 119.9
C48 C47 H47 119.9
C47 C48 C43 120.18(15)
C47 C48 H48 119.9
C43 C48 H48 119.9
C54 C49 C50 118.65(12)
C54 C49 P3 124.20(10)
C50 C49 P3 116.86(10)
C51 C50 C49 120.66(13)
C51 C50 H50 119.7
C49 C50 H50 119.7
C52 C51 C50 119.93(14)
C52 C51 H51 120.0
C50 C51 H51 120.0
C53 C52 C51 119.88(14)
C53 C52 H52 120.1
C51 C52 H52 120.1
C52 C53 C54 120.48(14)
C52 C53 H53 119.8
C54 C53 H53 119.8
C53 C54 C49 120.38(13)
C53 C54 H54 119.8
C49 C54 H54 119.8
C60 C55 C56 120.20(19)
C60 C55 H55 119.9
C56 C55 H55 119.9
C55 C56 C57 119.5(2)
C55 C56 H56 120.2
C57 C56 H56 120.2
C58 C57 C56 120.0(2)
C58 C57 H57 120.0
C56 C57 H57 120.0
C57 C58 C59 120.4(2)
C57 C58 H58 119.8
C59 C58 H58 119.8
C60 C59 C58 119.78(18)
C60 C59 H59 120.1
C58 C59 H59 120.1
C59 C60 C55 120.11(18)
C59 C60 H60 119.9
C55 C60 H60 119.9
C62A C61A C66A 120.0
C62A C61A H61A 120.0
C66A C61A H61A 120.0
C63A C62A C61A 120.0
C63A C62A H62A 120.0
C61A C62A H62A 120.0
C62A C63A C64A 120.0
C62A C63A H63A 120.0
C64A C63A H63A 120.0
C63A C64A C65A 120.0
C63A C64A H64A 120.0
C65A C64A H64A 120.0
C66A C65A C64A 120.0
C66A C65A H65A 120.0
C64A C65A H65A 120.0
C65A C66A C61A 120.0
C65A C66A H66A 120.0
C61A C66A H66A 120.0
C62B C61B C66B 120.0
C62B C61B H61B 120.0
C66B C61B H61B 120.0
C61B C62B C63B 120.0
C61B C62B H62B 120.0
C63B C62B H62B 120.0
C62B C63B C64B 120.0
C62B C63B H63B 120.0
C64B C63B H63B 120.0
C65B C64B C63B 120.0
C65B C64B H64B 120.0
C63B C64B H64B 120.0
C64B C65B C66B 120.0
C64B C65B H65B 120.0
C66B C65B H65B 120.0
C65B C66B C61B 120.0
C65B C66B H66B 120.0
C61B C66B H66B 120.0

loop_
_geom_bond_atom_site_label_1
_geom_bond_atom_site_label_2
_geom_bond_distance
Sn1 C19 2.1481
Sn1 C1 2.1528(10)
Sn1 C37 2.1595(11)
Sn1 Cl1 2.3590(3)
P1 C13A 1.8331
P1 C13B 1.8332
P1 C7A 1.8396(11)
P1 C7B 1.8399(10)
P1 C2 1.8406(12)
P2 C31 1.8244(12)
P2 C25 1.8342
P2 C20 1.8403
P3 C49 1.8269(12)
P3 C38 1.8290(12)
P3 C43 1.8358(13)
F1 C3 1.3471(16)
F2 C4 1.3333(15)
F3 C5 1.3375(15)
F4 C6 1.3449(16)
F5 C21 1.3439
F6 C22 1.3372
F7 C23 1.3314
F8 C24 1.3476
F9 C39 1.3450(17)
F10 C40 1.3420(16)
F11 C41 1.3381(16)
F12 C42 1.3401(17)
C1 C6 1.3801(16)
C1 C2 1.4081(16)
C2 C3 1.3923(16)
C3 C4 1.380(2)
C4 C5 1.377(2)
C5 C6 1.3826(18)
C7A C8A 1.3900
C7A C12A 1.3900
C8A C9A 1.3900
C8A H8A 0.9500
C9A C10A 1.3900
C9A H9A 0.9500
C10A C11A 1.3900
C10A H10A 0.9500
C11A C12A 1.3900
C11A H11A 0.9500
C12A H12A 0.9500
C13A C14A 1.3900
C13A C18A 1.3900
C14A C15A 1.3900
C14A H14A 0.9500
C15A C16A 1.3900
C15A H15A 0.9500
C16A C17A 1.3900
C16A H16A 0.9500
C17A C18A 1.3900
C17A H17A 0.9500
C18A H18A 0.9500
C7B C8B 1.3900
C7B C12B 1.3900
C8B C9B 1.3900
C8B H8B 0.9500
C9B C10B 1.3900
C9B H9B 0.9500
C10B C11B 1.3900
C10B H10B 0.9500
C11B C12B 1.3900
C11B H11B 0.9500
C12B H12B 0.9500
C13B C14B 1.3900
C13B C18B 1.3900
C14B C15B 1.3900
C14B H14B 0.9500
C15B C16B 1.3900
C15B H15B 0.9500
C16B C17B 1.3900
C16B H16B 0.9500
C17B C18B 1.3900
C17B H17B 0.9500
C18B H18B 0.9500
C19 C24 1.3801
C19 C20 1.4132
C20 C21 1.3873
C21 C22 1.3846
C22 C23 1.3783
C23 C24 1.3849
C25 C30 1.3934(17)
C25 C26 1.3940
C26 C27 1.3897(18)
C26 H26 0.9500
C27 C28 1.374(3)
C27 H27 0.9500
C28 C29 1.381(3)
C28 H28 0.9500
C29 C30 1.389(2)
C29 H29 0.9500
C30 H30 0.9500
C31 C36 1.3858(18)
C31 C32 1.3927(18)
C32 C33 1.389(2)
C32 H32 0.9500
C33 C34 1.364(3)
C33 H33 0.9500
C34 C35 1.372(2)
C34 H34 0.9500
C35 C36 1.3921(19)
C35 H35 0.9500
C36 H36 0.9500
C37 C42 1.3826(16)
C37 C38 1.4121(17)
C38 C39 1.3891(17)
C39 C40 1.380(2)
C40 C41 1.371(2)
C41 C42 1.387(2)
C43 C44 1.387(2)
C43 C48 1.395(2)
C44 C45 1.397(2)
C44 H44 0.9500
C45 C46 1.372(3)
C45 H45 0.9500
C46 C47 1.381(3)
C46 H46 0.9500
C47 C48 1.394(2)
C47 H47 0.9500
C48 H48 0.9500
C49 C54 1.3911(18)
C49 C50 1.4005(18)
C50 C51 1.387(2)
C50 H50 0.9500
C51 C52 1.383(2)
C51 H51 0.9500
C52 C53 1.383(2)
C52 H52 0.9500
C53 C54 1.387(2)
C53 H53 0.9500
C54 H54 0.9500
C55 C60 1.368(3)
C55 C56 1.374(3)
C55 H55 0.9500
C56 C57 1.374(3)
C56 H56 0.9500
C57 C58 1.364(3)
C57 H57 0.9500
C58 C59 1.372(3)
C58 H58 0.9500
C59 C60 1.366(3)
C59 H59 0.9500
C60 H60 0.9500
C61A C62A 1.3900
C61A C66A 1.3900
C61A H61A 0.9500
C62A C63A 1.3900
C62A H62A 0.9500
C63A C64A 1.3900
C63A H63A 0.9500
C64A C65A 1.3900
C64A H64A 0.9500
C65A C66A 1.3900
C65A H65A 0.9500
C66A H66A 0.9500
C61B C62B 1.3900
C61B C66B 1.3900
C61B H61B 0.9500
C62B C63B 1.3900
C62B H62B 0.9500
C63B C64B 1.3900
C63B H63B 0.9500
C64B C65B 1.3900
C64B H64B 0.9500
C65B C66B 1.3900
C65B H65B 0.9500
C66B H66B 0.9500

loop_
_geom_torsion_atom_site_label_1
_geom_torsion_atom_site_label_2
_geom_torsion_atom_site_label_3
_geom_torsion_atom_site_label_4
_geom_torsion
C6 C1 C2 C3 0.78(16)
Sn1 C1 C2 C3 178.54(8)
C6 C1 C2 P1 -173.98(9)
Sn1 C1 C2 P1 3.78(12)
C13A P1 C2 C3 64.13(13)
C13B P1 C2 C3 59.31(10)
C7A P1 C2 C3 -45.0(4)
C7B P1 C2 C3 -47.3(3)
C13A P1 C2 C1 -121.45(12)
C13B P1 C2 C1 -126.28(8)
C7A P1 C2 C1 129.5(4)
C7B P1 C2 C1 127.1(3)
C1 C2 C3 F1 179.79(11)
P1 C2 C3 F1 -5.79(17)
C1 C2 C3 C4 -0.37(18)
P1 C2 C3 C4 174.05(10)
F1 C3 C4 F2 -0.29(19)
C2 C3 C4 F2 179.86(12)
F1 C3 C4 C5 179.25(12)
C2 C3 C4 C5 -0.6(2)
F2 C4 C5 F3 -0.2(2)
C3 C4 C5 F3 -179.77(13)
F2 C4 C5 C6 -179.31(12)
C3 C4 C5 C6 1.1(2)
C2 C1 C6 F4 178.96(11)
Sn1 C1 C6 F4 1.09(15)
C2 C1 C6 C5 -0.24(18)
Sn1 C1 C6 C5 -178.10(10)
F3 C5 C6 F4 0.96(19)
C4 C5 C6 F4 -179.96(12)
F3 C5 C6 C1 -179.82(12)
C4 C5 C6 C1 -0.7(2)
C13A P1 C7A C8A 8.3(5)
C2 P1 C7A C8A 117.2(4)
C13A P1 C7A C12A -175.4(4)
C2 P1 C7A C12A -66.5(5)
C12A C7A C8A C9A 0.0
P1 C7A C8A C9A 176.3(7)
C7A C8A C9A C10A 0.0
C8A C9A C10A C11A 0.0
C9A C10A C11A C12A 0.0
C10A C11A C12A C7A 0.0
C8A C7A C12A C11A 0.0
P1 C7A C12A C11A -176.4(7)
C7A P1 C13A C14A -89.1(4)
C2 P1 C13A C14A 167.02(18)
C7A P1 C13A C18A 92.2(4)
C2 P1 C13A C18A -11.7(3)
C18A C13A C14A C15A 0.0
P1 C13A C14A C15A -178.85(18)
C13A C14A C15A C16A 0.0
C14A C15A C16A C17A 0.0
C15A C16A C17A C18A 0.0
C16A C17A C18A C13A 0.0
C14A C13A C18A C17A 0.0
P1 C13A C18A C17A 178.7(2)
C13B P1 C7B C8B -7.2(4)
C2 P1 C7B C8B 101.6(4)
C13B P1 C7B C12B -179.5(3)
C2 P1 C7B C12B -70.7(3)
C12B C7B C8B C9B 0.0
P1 C7B C8B C9B -171.8(6)
C7B C8B C9B C10B 0.0
C8B C9B C10B C11B 0.0
C9B C10B C11B C12B 0.0
C10B C11B C12B C7B 0.0
C8B C7B C12B C11B 0.0
P1 C7B C12B C11B 172.8(5)
C7B P1 C13B C14B -69.2(3)
C2 P1 C13B C14B -174.30(4)
C7B P1 C13B C18B 119.3(3)
C2 P1 C13B C18B 14.18(4)
C18B C13B C14B C15B 0.0
P1 C13B C14B C15B -171.9
C13B C14B C15B C16B 0.0
C14B C15B C16B C17B 0.0
C15B C16B C17B C18B 0.0
C16B C17B C18B C13B 0.0
C14B C13B C18B C17B 0.0
P1 C13B C18B C17B 171.2
C24 C19 C20 C21 -0.3
Sn1 C19 C20 C21 -176.2
C24 C19 C20 P2 178.1
Sn1 C19 C20 P2 2.23(3)
C31 P2 C20 C21 -64.91(5)
C25 P2 C20 C21 42.9
C31 P2 C20 C19 116.82(4)
C25 P2 C20 C19 -135.4
C19 C20 C21 F5 -178.82(6)
P2 C20 C21 F5 2.91(7)
C19 C20 C21 C22 0.2
P2 C20 C21 C22 -178.1
F5 C21 C22 F6 -1.44(7)
C20 C21 C22 F6 179.50(7)
F5 C21 C22 C23 178.81(6)
C20 C21 C22 C23 -0.2
F6 C22 C23 F7 0.02(7)
C21 C22 C23 F7 179.77(6)
F6 C22 C23 C24 -179.33(7)
C21 C22 C23 C24 0.4
C20 C19 C24 F8 -177.37(6)
Sn1 C19 C24 F8 -1.43(5)
C20 C19 C24 C23 0.5
Sn1 C19 C24 C23 176.5
F7 C23 C24 F8 -1.94(8)
C22 C23 C24 F8 177.40(6)
F7 C23 C24 C19 -179.93(6)
C22 C23 C24 C19 -0.6
C31 P2 C25 C30 -171.89(9)
C20 P2 C25 C30 80.41(8)
C31 P2 C25 C26 6.13(4)
C20 P2 C25 C26 -101.6
C30 C25 C26 C27 -0.43(12)
P2 C25 C26 C27 -178.40(11)
C25 C26 C27 C28 -0.6(2)
C26 C27 C28 C29 0.4(3)
C27 C28 C29 C30 0.9(3)
C28 C29 C30 C25 -1.9(3)
C26 C25 C30 C29 1.72(18)
P2 C25 C30 C29 179.88(12)
C25 P2 C31 C36 -110.83(11)
C20 P2 C31 C36 -3.86(12)
C25 P2 C31 C32 71.73(12)
C20 P2 C31 C32 178.70(11)
C36 C31 C32 C33 0.7(3)
P2 C31 C32 C33 178.34(16)
C31 C32 C33 C34 -0.5(3)
C32 C33 C34 C35 0.3(3)
C33 C34 C35 C36 -0.5(3)
C32 C31 C36 C35 -0.9(2)
P2 C31 C36 C35 -178.26(12)
C34 C35 C36 C31 0.7(2)
C42 C37 C38 C39 1.53(17)
Sn1 C37 C38 C39 -172.91(9)
C42 C37 C38 P3 -172.77(9)
Sn1 C37 C38 P3 12.79(12)
C49 P3 C38 C39 68.87(12)
C43 P3 C38 C39 -41.47(12)
C49 P3 C38 C37 -117.19(9)
C43 P3 C38 C37 132.47(9)
C37 C38 C39 F9 179.25(11)
P3 C38 C39 F9 -6.98(18)
C37 C38 C39 C40 -1.03(19)
P3 C38 C39 C40 172.75(11)
F9 C39 C40 F10 -0.2(2)
C38 C39 C40 F10 -179.91(13)
F9 C39 C40 C41 179.08(13)
C38 C39 C40 C41 -0.7(2)
F10 C40 C41 F11 1.7(2)
C39 C40 C41 F11 -177.53(13)
F10 C40 C41 C42 -178.92(13)
C39 C40 C41 C42 1.8(2)
C38 C37 C42 F12 178.70(11)
Sn1 C37 C42 F12 -7.20(17)
C38 C37 C42 C41 -0.40(18)
Sn1 C37 C42 C41 173.70(10)
F11 C41 C42 F12 -1.1(2)
C40 C41 C42 F12 179.57(13)
F11 C41 C42 C37 178.05(12)
C40 C41 C42 C37 -1.3(2)
C49 P3 C43 C44 26.48(15)
C38 P3 C43 C44 137.66(13)
C49 P3 C43 C48 -159.34(11)
C38 P3 C43 C48 -48.16(13)
C48 C43 C44 C45 1.1(3)
P3 C43 C44 C45 175.29(17)
C43 C44 C45 C46 -1.1(4)
C44 C45 C46 C47 0.4(4)
C45 C46 C47 C48 0.3(3)
C46 C47 C48 C43 -0.3(3)
C44 C43 C48 C47 -0.4(2)
P3 C43 C48 C47 -174.78(13)
C38 P3 C49 C54 -2.46(12)
C43 P3 C49 C54 106.14(11)
C38 P3 C49 C50 171.22(10)
C43 P3 C49 C50 -80.18(11)
C54 C49 C50 C51 -0.9(2)
P3 C49 C50 C51 -174.99(11)
C49 C50 C51 C52 1.3(2)
C50 C51 C52 C53 -0.6(2)
C51 C52 C53 C54 -0.5(2)
C52 C53 C54 C49 0.9(2)
C50 C49 C54 C53 -0.1(2)
P3 C49 C54 C53 173.45(11)
C60 C55 C56 C57 0.5(4)
C55 C56 C57 C58 -1.0(4)
C56 C57 C58 C59 0.8(4)
C57 C58 C59 C60 -0.1(4)
C58 C59 C60 C55 -0.5(3)
C56 C55 C60 C59 0.3(3)
C66A C61A C62A C63A 0.0
C61A C62A C63A C64A 0.0
C62A C63A C64A C65A 0.0
C63A C64A C65A C66A 0.0
C64A C65A C66A C61A 0.0
C62A C61A C66A C65A 0.0
C66B C61B C62B C63B 0.0
C61B C62B C63B C64B 0.0
C62B C63B C64B C65B 0.0
C63B C64B C65B C66B 0.0
C64B C65B C66B C61B 0.0
C62B C61B C66B C65B 0.0
